data_2209188
loop_
_publ_author_name
'Andrey A. Yakovenko'
'Jose B. Gallegos'
'Robert D. Long'
'Tatiana V. Timofeeva'
'Mikhail Yu. Antipin'

_publ_section_title
;
 An orthorhombic polymorph of 3-oxapentane-1,5-diyl
 bis(<i>p</i>-toluenesulfonate)
;
_journal_coeditor_code HB2051
_journal_issue 6
_journal_name_full 'Acta Crystallographica Section E'
_journal_page_first o2484
_journal_page_last o2486
_journal_paper_doi 10.1107/S1600536806018782
_journal_volume 62
_journal_year 2006
_chemical_formula_iupac 'C18 H22 O7 S2'
_chemical_formula_moiety 'C18 H22 O7 S2'
_chemical_formula_sum 'C18 H22 O7 S2'
_chemical_formula_weight 414.48
_chemical_name_systematic
;
3-oxapentane-1,5-diyl bis(p-toluenesulfonate)
;
_space_group_IT_number 60
_symmetry_cell_setting orthorhombic
_symmetry_space_group_name_Hall '-P 2n 2ab'
_symmetry_space_group_name_H-M 'P b c n'
_atom_sites_solution_hydrogens geom
_atom_sites_solution_primary direct
_atom_sites_solution_secondary difmap
_audit_creation_method SHELXL-97
_cell_angle_alpha 90.00
_cell_angle_beta 90.00
_cell_angle_gamma 90.00
_cell_formula_units_Z 4
_cell_length_a 21.914(2)
_cell_length_b 5.6447(6)
_cell_length_c 15.4723(15)
_cell_measurement_reflns_used 5696
_cell_measurement_temperature 120(2)
_cell_measurement_theta_max 30.53
_cell_measurement_theta_min 2.63
_cell_volume 1913.9(3)
_computing_cell_refinement 'SAINT-Plus (Bruker, 2001)'
_computing_data_collection 'APEX2 (Bruker, 2005)'
_computing_data_reduction SAINT-Plus
_computing_molecular_graphics SHELXTL-NT
_computing_publication_material SHELXTL-NT
_computing_structure_refinement SHELXTL-NT
_computing_structure_solution 'SHELXTL-NT (Sheldrick, 2001)'
_diffrn_ambient_temperature 120(2)
_diffrn_measured_fraction_theta_full 0.984
_diffrn_measured_fraction_theta_max 0.984
_diffrn_measurement_device_type 'Bruker SMART APEX-II CCD area-detector'
_diffrn_measurement_method '\f and \w'
_diffrn_radiation_monochromator graphite
_diffrn_radiation_source 'fine-focus sealed tube'
_diffrn_radiation_type MoK\a
_diffrn_radiation_wavelength 0.71073
_diffrn_reflns_av_R_equivalents 0.0189
_diffrn_reflns_av_sigmaI/netI 0.0120
_diffrn_reflns_limit_h_max 29
_diffrn_reflns_limit_h_min -29
_diffrn_reflns_limit_k_max 7
_diffrn_reflns_limit_k_min -5
_diffrn_reflns_limit_l_max 21
_diffrn_reflns_limit_l_min -21
_diffrn_reflns_number 17461
_diffrn_reflns_theta_full 29.49
_diffrn_reflns_theta_max 29.49
_diffrn_reflns_theta_min 3.22
_diffrn_standards_decay_% 0
_diffrn_standards_number 0
_exptl_absorpt_coefficient_mu 0.316
_exptl_absorpt_correction_T_max 0.911
_exptl_absorpt_correction_T_min 0.786
_exptl_absorpt_correction_type multi-scan
_exptl_absorpt_process_details '(SADABS; Sheldrick, 2003)'
_exptl_crystal_colour colorless
_exptl_crystal_density_diffrn 1.438
_exptl_crystal_density_method 'not measured'
_exptl_crystal_description prism
_exptl_crystal_F_000 872
_exptl_crystal_size_max 0.50
_exptl_crystal_size_mid 0.30
_exptl_crystal_size_min 0.30
_refine_diff_density_max 0.340
_refine_diff_density_min -0.317
_refine_ls_extinction_method none
_refine_ls_goodness_of_fit_ref 1.001
_refine_ls_hydrogen_treatment mixed
_refine_ls_matrix_type full
_refine_ls_number_parameters 156
_refine_ls_number_reflns 2621
_refine_ls_number_restraints 0
_refine_ls_restrained_S_all 1.001
_refine_ls_R_factor_all 0.0339
_refine_ls_R_factor_gt 0.0317
_refine_ls_shift/su_max 0.001
_refine_ls_shift/su_mean 0.000
_refine_ls_structure_factor_coef Fsqd
_refine_ls_weighting_details 'calc w=1/[\s^2^(Fo^2^)+(0.01P)^2^+2.05P] where P=(Fo^2^+2Fc^2^)/3'
_refine_ls_weighting_scheme calc
_refine_ls_wR_factor_gt 0.0672
_refine_ls_wR_factor_ref 0.0683
_reflns_number_gt 2462
_reflns_number_total 2621
_reflns_threshold_expression I>2\s(I)
_cod_data_source_file hb2051.cif
_cod_data_source_block I
_cod_database_code 2209188
_cod_database_fobs_code 2209188

loop_
_symmetry_equiv_pos_as_xyz
'x, y, z'
'-x+1/2, -y+1/2, z+1/2'
'-x, y, -z+1/2'
'x+1/2, -y+1/2, -z'
'-x, -y, -z'
'x-1/2, y-1/2, -z-1/2'
'x, -y, z-1/2'
'-x-1/2, y-1/2, z'

loop_
_atom_site_type_symbol
_atom_site_label
_atom_site_fract_x
_atom_site_fract_y
_atom_site_fract_z
_atom_site_U_iso_or_equiv
_atom_site_adp_type
_atom_site_calc_flag
_atom_site_refinement_flags
_atom_site_occupancy
S S1 0.376986(14) 1.04624(5) 0.439011(18) 0.01910(8) Uani d . 1
O O1 0.42178(5) 1.21603(17) 0.46577(6) 0.0265(2) Uani d . 1
O O2 0.32291(5) 1.12553(19) 0.39664(6) 0.0285(2) Uani d . 1
O O3 0.40668(4) 0.86803(17) 0.37247(5) 0.02069(18) Uani d . 1
O O4 0.5000 0.7497(2) 0.2500 0.0265(3) Uani d S 1
C C1 0.30768(6) 0.4320(2) 0.74363(8) 0.0240(3) Uani d . 1
H H1A 0.3243 0.5005 0.7968 0.036 Uiso calc R 1
H H1B 0.3239 0.2717 0.7358 0.036 Uiso calc R 1
H H1C 0.2631 0.4250 0.7476 0.036 Uiso calc R 1
C C2 0.32566(5) 0.5836(2) 0.66780(7) 0.0180(2) Uani d . 1
C C3 0.30823(6) 0.5211(2) 0.58388(8) 0.0195(2) Uani d . 1
H H3 0.2854(7) 0.382(3) 0.5749(10) 0.022(4) Uiso d . 1
C C4 0.32386(6) 0.6608(2) 0.51350(8) 0.0191(2) Uani d . 1
H H4 0.3112(7) 0.614(3) 0.4558(10) 0.025(4) Uiso d . 1
C C5 0.35797(5) 0.8655(2) 0.52725(7) 0.0165(2) Uani d . 1
C C6 0.37583(6) 0.9326(2) 0.60997(8) 0.0189(2) Uani d . 1
H H6 0.3989(7) 1.077(3) 0.6183(10) 0.019(4) Uiso d . 1
C C7 0.35934(6) 0.7912(2) 0.67953(7) 0.0198(2) Uani d . 1
H H7 0.3714(7) 0.838(3) 0.7359(10) 0.025(4) Uiso d . 1
C C8 0.46575(6) 0.7661(3) 0.39581(8) 0.0241(3) Uani d . 1
H H8A 0.4601(7) 0.680(3) 0.4492(11) 0.027(4) Uiso d . 1
H H8B 0.4922(8) 0.898(3) 0.4050(11) 0.030(4) Uiso d . 1
C C9 0.48522(6) 0.6077(3) 0.32294(9) 0.0256(3) Uani d . 1
H H9A 0.5216(7) 0.524(3) 0.3429(10) 0.028(4) Uiso d . 1
H H9B 0.4522(7) 0.495(3) 0.3069(10) 0.029(4) Uiso d . 1

loop_
_atom_site_aniso_label
_atom_site_aniso_U_11
_atom_site_aniso_U_22
_atom_site_aniso_U_33
_atom_site_aniso_U_12
_atom_site_aniso_U_13
_atom_site_aniso_U_23
S1 0.02380(15) 0.01902(15) 0.01449(13) 0.00181(11) 0.00309(10) 0.00139(10)
O1 0.0352(5) 0.0211(4) 0.0233(4) -0.0060(4) 0.0055(4) 0.0009(4)
O2 0.0314(5) 0.0323(5) 0.0218(4) 0.0100(4) 0.0013(4) 0.0057(4)
O3 0.0219(4) 0.0259(5) 0.0143(4) 0.0027(4) 0.0030(3) -0.0016(3)
O4 0.0363(7) 0.0200(6) 0.0232(6) 0.000 0.0162(5) 0.000
C1 0.0297(6) 0.0212(6) 0.0212(6) -0.0012(5) 0.0014(5) 0.0051(5)
C2 0.0187(5) 0.0175(5) 0.0176(5) 0.0020(4) 0.0019(4) 0.0009(4)
C3 0.0208(5) 0.0164(5) 0.0211(5) -0.0016(5) 0.0001(4) -0.0017(4)
C4 0.0217(5) 0.0202(6) 0.0155(5) 0.0002(4) -0.0004(4) -0.0032(4)
C5 0.0181(5) 0.0174(5) 0.0142(5) 0.0013(4) 0.0028(4) 0.0000(4)
C6 0.0211(5) 0.0186(6) 0.0170(5) -0.0026(4) 0.0010(4) -0.0024(4)
C7 0.0233(5) 0.0220(6) 0.0140(5) -0.0016(5) 0.0000(4) -0.0016(4)
C8 0.0207(6) 0.0312(7) 0.0203(6) 0.0036(5) 0.0040(5) 0.0015(5)
C9 0.0293(6) 0.0230(6) 0.0246(6) 0.0031(5) 0.0114(5) 0.0036(5)

loop_
_atom_type_symbol
_atom_type_description
_atom_type_scat_dispersion_real
_atom_type_scat_dispersion_imag
_atom_type_scat_source
C C 0.0033 0.0016 'International Tables Vol C Tables 4.2.6.8 and 6.1.1.4'
O O 0.0106 0.0060 'International Tables Vol C Tables 4.2.6.8 and 6.1.1.4'
S S 0.1246 0.1234 'International Tables Vol C Tables 4.2.6.8 and 6.1.1.4'
H H 0.0000 0.0000 'International Tables Vol C Tables 4.2.6.8 and 6.1.1.4'

loop_
_geom_angle_atom_site_label_1
_geom_angle_atom_site_label_2
_geom_angle_atom_site_label_3
_geom_angle_site_symmetry_1
_geom_angle
_geom_angle_publ_flag
O2 S1 O1 . 119.47(6) n
O2 S1 O3 . 104.03(5) n
O1 S1 O3 . 109.40(5) n
O2 S1 C5 . 110.05(6) n
O1 S1 C5 . 109.07(6) n
O3 S1 C5 . 103.57(5) n
C8 O3 S1 . 117.02(8) n
C9 O4 C9 3_655 111.35(15) n
C2 C1 H1A . 109.5 ?
C2 C1 H1B . 109.5 ?
H1A C1 H1B . 109.5 ?
C2 C1 H1C . 109.5 ?
H1A C1 H1C . 109.5 ?
H1B C1 H1C . 109.5 ?
C7 C2 C3 . 118.47(11) ?
C7 C2 C1 . 120.94(11) ?
C3 C2 C1 . 120.58(11) ?
C4 C3 C2 . 121.18(11) ?
C4 C3 H3 . 119.3(9) ?
C2 C3 H3 . 119.6(9) ?
C3 C4 C5 . 118.97(11) ?
C3 C4 H4 . 119.8(10) ?
C5 C4 H4 . 121.2(10) ?
C6 C5 C4 . 121.17(11) ?
C6 C5 S1 . 119.40(9) ?
C4 C5 S1 . 119.41(9) ?
C7 C6 C5 . 118.93(11) ?
C7 C6 H6 . 121.2(9) ?
C5 C6 H6 . 119.9(9) ?
C6 C7 C2 . 121.28(11) ?
C6 C7 H7 . 118.6(10) ?
C2 C7 H7 . 120.1(10) ?
O3 C8 C9 . 107.50(11) ?
O3 C8 H8A . 107.1(10) ?
C9 C8 H8A . 112.4(10) ?
O3 C8 H8B . 105.6(10) ?
C9 C8 H8B . 113.8(10) ?
H8A C8 H8B . 109.9(14) ?
O4 C9 C8 . 108.96(12) ?
O4 C9 H9A . 109.7(10) ?
C8 C9 H9A . 106.4(10) ?
O4 C9 H9B . 109.2(10) ?
C8 C9 H9B . 111.2(10) ?
H9A C9 H9B . 111.3(15) ?

loop_
_geom_bond_atom_site_label_1
_geom_bond_atom_site_label_2
_geom_bond_site_symmetry_2
_geom_bond_distance
_geom_bond_publ_flag
S1 O2 . 1.4263(10) n
S1 O1 . 1.4330(10) n
S1 O3 . 1.5796(9) n
S1 C5 . 1.7547(12) n
O3 C8 . 1.4619(15) n
O4 C9 3_655 1.4218(15) ?
O4 C9 . 1.4218(15) n
C1 C2 . 1.5047(17) n
C1 H1A . 0.9800 ?
C1 H1B . 0.9800 ?
C1 H1C . 0.9800 ?
C2 C7 . 1.3965(17) ?
C2 C3 . 1.3987(16) ?
C3 C4 . 1.3874(17) ?
C3 H3 . 0.940(16) ?
C4 C5 . 1.3923(17) ?
C4 H4 . 0.971(16) ?
C5 C6 . 1.3909(16) ?
C6 C7 . 1.3878(17) ?
C6 H6 . 0.969(16) ?
C7 H7 . 0.949(16) ?
C8 C9 . 1.5010(19) ?
C8 H8A . 0.966(17) ?
C8 H8B . 0.954(18) ?
C9 H9A . 0.976(17) ?
C9 H9B . 0.994(18) ?

loop_
_geom_torsion_atom_site_label_1
_geom_torsion_atom_site_label_2
_geom_torsion_atom_site_label_3
_geom_torsion_atom_site_label_4
_geom_torsion_site_symmetry_1
_geom_torsion
_geom_torsion_publ_flag
O2 S1 O3 C8 . 176.42(9) y
O1 S1 O3 C8 . 47.69(10) ?
C5 S1 O3 C8 . -68.50(10) y
C7 C2 C3 C4 . 0.05(18) ?
C1 C2 C3 C4 . 179.21(12) y
C2 C3 C4 C5 . 0.56(18) ?
C3 C4 C5 C6 . -0.74(18) ?
C3 C4 C5 S1 . -178.97(9) y
O2 S1 C5 C6 . -119.49(10) ?
O1 S1 C5 C6 . 13.38(12) ?
O3 S1 C5 C6 . 129.80(10) ?
O2 S1 C5 C4 . 58.77(11) y
O1 S1 C5 C4 . -168.36(10) ?
O3 S1 C5 C4 . -51.94(11) ?
C4 C5 C6 C7 . 0.29(18) ?
S1 C5 C6 C7 . 178.53(10) ?
C5 C6 C7 C2 . 0.34(19) ?
C3 C2 C7 C6 . -0.51(18) ?
C1 C2 C7 C6 . -179.67(12) ?
S1 O3 C8 C9 . -179.00(9) ?
C9 O4 C9 C8 3_655 -176.00(13) ?
O3 C8 C9 O4 . 69.63(13) y
